data_7109249
loop_
_publ_author_name
'Swee Ling Lam'
'Xiaoqian Liu'
'Fangli Zhao'
'Chi-Lik Ken Lee'
'Wei Lek Kwan'

_publ_section_title
;
 Manipulating open-circuit voltage in an organic photovoltaic device via a
 phenylalkyl side chain
;
_journal_name_full Chem.Commun.
_journal_page_first 4543
_journal_paper_doi 10.1039/c3cc40403j
_journal_volume 49
_journal_year 2013
_chemical_formula_sum 'C46 H44 N6 O2'
_chemical_formula_weight 712.87
_chemical_name_systematic
;
?
;
_space_group_IT_number 2
_symmetry_cell_setting triclinic
_symmetry_space_group_name_Hall '-P 1'
_symmetry_space_group_name_H-M 'P -1'
_atom_sites_solution_hydrogens geom
_atom_sites_solution_primary direct
_atom_sites_solution_secondary difmap
_audit_creation_method SHELXL-97
_cell_angle_alpha 61.219(4)
_cell_angle_beta 74.534(5)
_cell_angle_gamma 80.977(5)
_cell_formula_units_Z 1
_cell_length_a 10.136(2)
_cell_length_b 10.200(2)
_cell_length_c 10.494(2)
_cell_measurement_reflns_used 802
_cell_measurement_temperature 100(2)
_cell_measurement_theta_max 27.24
_cell_measurement_theta_min 2.28
_cell_volume 916.0(3)
_computing_cell_refinement 'Bruker SMART'
_computing_data_collection 'Bruker SMART'
_computing_data_reduction 'Bruker SAINT'
_computing_molecular_graphics 'Bruker SHELXTL'
_computing_publication_material 'Bruker SHELXTL'
_computing_structure_refinement 'SHELXL-97 (Sheldrick, 1997)'
_computing_structure_solution 'SHELXS-97 (Sheldrick, 1990)'
_diffrn_ambient_temperature 100(2)
_diffrn_measured_fraction_theta_full 0.995
_diffrn_measured_fraction_theta_max 0.995
_diffrn_measurement_device_type 'CCD area detector'
_diffrn_measurement_method 'phi and omega scans'
_diffrn_radiation_monochromator graphite
_diffrn_radiation_source 'fine-focus sealed tube'
_diffrn_radiation_type MoK\a
_diffrn_radiation_wavelength 0.71073
_diffrn_reflns_av_R_equivalents 0.0270
_diffrn_reflns_av_sigmaI/netI 0.0438
_diffrn_reflns_limit_h_max 13
_diffrn_reflns_limit_h_min -13
_diffrn_reflns_limit_k_max 13
_diffrn_reflns_limit_k_min -13
_diffrn_reflns_limit_l_max 13
_diffrn_reflns_limit_l_min -13
_diffrn_reflns_number 9032
_diffrn_reflns_theta_full 27.47
_diffrn_reflns_theta_max 27.47
_diffrn_reflns_theta_min 2.09
_exptl_absorpt_coefficient_mu 0.081
_exptl_absorpt_correction_T_max 0.7456
_exptl_absorpt_correction_T_min 0.6608
_exptl_absorpt_correction_type multi-scan
_exptl_absorpt_process_details 'Sadabs, (Sheldrick 2008)'
_exptl_crystal_colour Green
_exptl_crystal_density_diffrn 1.292
_exptl_crystal_density_meas ?
_exptl_crystal_density_method 'not measured'
_exptl_crystal_description Block
_exptl_crystal_F_000 378
_exptl_crystal_size_max 0.41
_exptl_crystal_size_mid 0.18
_exptl_crystal_size_min 0.09
_refine_diff_density_max 0.331
_refine_diff_density_min -0.249
_refine_diff_density_rms 0.052
_refine_ls_extinction_method none
_refine_ls_goodness_of_fit_ref 1.079
_refine_ls_hydrogen_treatment constr
_refine_ls_matrix_type full
_refine_ls_number_parameters 245
_refine_ls_number_reflns 4174
_refine_ls_number_restraints 0
_refine_ls_restrained_S_all 1.079
_refine_ls_R_factor_all 0.0578
_refine_ls_R_factor_gt 0.0443
_refine_ls_shift/su_max 0.001
_refine_ls_shift/su_mean 0.000
_refine_ls_structure_factor_coef Fsqd
_refine_ls_weighting_details 'calc w=1/[\s^2^(Fo^2^)+(0.0745P)^2^+0.0000P] where P=(Fo^2^+2Fc^2^)/3'
_refine_ls_weighting_scheme calc
_refine_ls_wR_factor_gt 0.1195
_refine_ls_wR_factor_ref 0.1235
_reflns_number_gt 3194
_reflns_number_total 4174
_reflns_threshold_expression >2sigma(I)
_cod_data_source_file c3cc40403j.txt
_cod_data_source_block c460
_cod_depositor_comments
;
The following automatic conversions were performed:

'_exptl_crystal_density_meas' value 'not measured' was changed to '?'
- the value is perceived as not measured.

Automatic conversion script
Id: cif_fix_values 3008 2015-01-20 13:52:24Z robertas 
;
_cod_original_cell_volume 915.9(3)
_cod_original_sg_symbol_H-M P-1
_cod_database_code 7109249

loop_
_symmetry_equiv_pos_as_xyz
'x, y, z'
'-x, -y, -z'

loop_
_atom_site_label
_atom_site_type_symbol
_atom_site_fract_x
_atom_site_fract_y
_atom_site_fract_z
_atom_site_U_iso_or_equiv
_atom_site_adp_type
_atom_site_occupancy
_atom_site_symmetry_multiplicity
_atom_site_calc_flag
_atom_site_refinement_flags
O1 O -0.06504(9) 1.17990(9) 0.07458(10) 0.0205(2) Uani 1 1 d .
N1 N 0.31493(11) 0.86738(11) 0.09926(11) 0.0155(2) Uani 1 1 d .
N2 N 0.60133(11) 0.82223(11) 0.26160(12) 0.0182(3) Uani 1 1 d .
N3 N 0.71264(11) 0.73237(11) 0.30100(12) 0.0190(3) Uani 1 1 d .
C1 C -0.03139(13) 1.08253(13) 0.03427(14) 0.0156(3) Uani 1 1 d .
C2 C 0.09045(13) 0.98198(13) 0.03674(13) 0.0154(3) Uani 1 1 d .
C3 C 0.20516(13) 0.96936(13) 0.09171(14) 0.0160(3) Uani 1 1 d .
C4 C 0.23088(14) 1.05648(14) 0.15399(14) 0.0178(3) Uani 1 1 d .
H4 H 0.1732 1.1353 0.1643 0.021 Uiso 1 1 calc R
C5 C 0.35368(13) 1.00720(14) 0.19695(14) 0.0185(3) Uani 1 1 d .
H5 H 0.3966 1.0470 0.2405 0.022 Uiso 1 1 calc R
C6 C 0.40440(13) 0.88714(14) 0.16491(14) 0.0169(3) Uani 1 1 d .
C7 C 0.52398(13) 0.79139(14) 0.19974(14) 0.0170(3) Uani 1 1 d .
H7 H 0.5452 0.7091 0.1782 0.020 Uiso 1 1 calc R
C8 C 0.32431(13) 0.74643(13) 0.05927(14) 0.0168(3) Uani 1 1 d .
H8A H 0.4219 0.7176 0.0335 0.020 Uiso 1 1 calc R
H8B H 0.2859 0.7830 -0.0299 0.020 Uiso 1 1 calc R
C9 C 0.24751(14) 0.60901(14) 0.18590(15) 0.0208(3) Uani 1 1 d .
H9A H 0.2638 0.5923 0.2816 0.025 Uiso 1 1 calc R
H9B H 0.1480 0.6286 0.1901 0.025 Uiso 1 1 calc R
C10 C 0.29107(15) 0.46757(14) 0.16791(16) 0.0251(3) Uani 1 1 d .
H10A H 0.2199 0.3922 0.2317 0.030 Uiso 1 1 calc R
H10B H 0.2977 0.4917 0.0631 0.030 Uiso 1 1 calc R
C11 C 0.42784(16) 0.40065(15) 0.20920(17) 0.0293(3) Uani 1 1 d .
H11A H 0.4992 0.4738 0.1447 0.044 Uiso 1 1 calc R
H11B H 0.4509 0.3103 0.1960 0.044 Uiso 1 1 calc R
H11C H 0.4215 0.3747 0.3135 0.044 Uiso 1 1 calc R
C12 C 0.73567(13) 0.59127(13) 0.29599(14) 0.0166(3) Uani 1 1 d .
C13 C 0.67119(13) 0.46553(14) 0.41693(14) 0.0188(3) Uani 1 1 d .
H13 H 0.6158 0.4725 0.5023 0.023 Uiso 1 1 calc R
C14 C 0.68802(14) 0.33006(14) 0.41256(15) 0.0202(3) Uani 1 1 d .
H14 H 0.6432 0.2443 0.4943 0.024 Uiso 1 1 calc R
C15 C 0.77046(14) 0.32008(14) 0.28862(15) 0.0203(3) Uani 1 1 d .
H15 H 0.7814 0.2277 0.2848 0.024 Uiso 1 1 calc R
C16 C 0.83689(14) 0.44507(14) 0.17031(15) 0.0209(3) Uani 1 1 d .
H16 H 0.8951 0.4373 0.0866 0.025 Uiso 1 1 calc R
C17 C 0.81933(13) 0.58137(14) 0.17290(14) 0.0193(3) Uani 1 1 d .
H17 H 0.8643 0.6670 0.0910 0.023 Uiso 1 1 calc R
C18 C 0.78865(13) 0.76777(13) 0.37436(14) 0.0165(3) Uani 1 1 d .
C19 C 0.91058(13) 0.68758(14) 0.40626(15) 0.0204(3) Uani 1 1 d .
H19 H 0.9414 0.6099 0.3788 0.025 Uiso 1 1 calc R
C20 C 0.98666(14) 0.72120(15) 0.47801(16) 0.0235(3) Uani 1 1 d .
H20 H 1.0700 0.6668 0.4984 0.028 Uiso 1 1 calc R
C21 C 0.94299(14) 0.83284(14) 0.52032(15) 0.0225(3) Uani 1 1 d .
H21 H 0.9949 0.8546 0.5706 0.027 Uiso 1 1 calc R
C22 C 0.82194(14) 0.91234(14) 0.48800(15) 0.0213(3) Uani 1 1 d .
H22 H 0.7912 0.9893 0.5164 0.026 Uiso 1 1 calc R
C23 C 0.74499(14) 0.88161(14) 0.41505(15) 0.0197(3) Uani 1 1 d .
H23 H 0.6628 0.9379 0.3929 0.024 Uiso 1 1 calc R

loop_
_atom_site_aniso_label
_atom_site_aniso_U_11
_atom_site_aniso_U_22
_atom_site_aniso_U_33
_atom_site_aniso_U_23
_atom_site_aniso_U_13
_atom_site_aniso_U_12
O1 0.0188(5) 0.0216(5) 0.0291(5) -0.0179(4) -0.0088(4) 0.0060(4)
N1 0.0134(5) 0.0170(5) 0.0188(5) -0.0105(4) -0.0057(4) 0.0035(4)
N2 0.0141(6) 0.0196(5) 0.0228(6) -0.0113(5) -0.0076(4) 0.0051(4)
N3 0.0165(6) 0.0193(5) 0.0289(6) -0.0163(5) -0.0118(5) 0.0080(4)
C1 0.0140(6) 0.0170(6) 0.0162(6) -0.0083(5) -0.0033(5) 0.0009(5)
C2 0.0150(6) 0.0146(6) 0.0162(6) -0.0076(5) -0.0034(5) 0.0023(5)
C3 0.0143(6) 0.0157(6) 0.0179(6) -0.0084(5) -0.0040(5) 0.0027(5)
C4 0.0181(7) 0.0166(6) 0.0212(7) -0.0112(5) -0.0060(5) 0.0038(5)
C5 0.0185(7) 0.0196(6) 0.0221(7) -0.0124(5) -0.0074(5) 0.0017(5)
C6 0.0157(7) 0.0175(6) 0.0179(6) -0.0088(5) -0.0043(5) 0.0009(5)
C7 0.0158(7) 0.0176(6) 0.0200(7) -0.0108(5) -0.0059(5) 0.0036(5)
C8 0.0162(6) 0.0188(6) 0.0207(7) -0.0132(5) -0.0062(5) 0.0034(5)
C9 0.0180(7) 0.0212(6) 0.0240(7) -0.0124(6) -0.0032(5) 0.0013(5)
C10 0.0276(8) 0.0206(7) 0.0302(8) -0.0144(6) -0.0049(6) -0.0024(6)
C11 0.0324(9) 0.0212(7) 0.0319(8) -0.0127(6) -0.0064(7) 0.0061(6)
C12 0.0134(6) 0.0190(6) 0.0247(7) -0.0140(5) -0.0113(5) 0.0060(5)
C13 0.0153(6) 0.0262(7) 0.0192(7) -0.0140(6) -0.0067(5) 0.0047(5)
C14 0.0187(7) 0.0190(6) 0.0223(7) -0.0081(5) -0.0074(5) 0.0012(5)
C15 0.0219(7) 0.0186(6) 0.0266(7) -0.0136(6) -0.0123(6) 0.0057(5)
C16 0.0177(7) 0.0267(7) 0.0229(7) -0.0158(6) -0.0059(5) 0.0038(5)
C17 0.0164(7) 0.0214(6) 0.0210(7) -0.0100(5) -0.0058(5) 0.0004(5)
C18 0.0150(6) 0.0173(6) 0.0193(6) -0.0092(5) -0.0057(5) 0.0004(5)
C19 0.0175(7) 0.0207(6) 0.0294(7) -0.0163(6) -0.0086(6) 0.0050(5)
C20 0.0173(7) 0.0243(7) 0.0333(8) -0.0150(6) -0.0122(6) 0.0049(5)
C21 0.0228(7) 0.0225(7) 0.0274(7) -0.0123(6) -0.0112(6) -0.0023(5)
C22 0.0247(7) 0.0169(6) 0.0265(7) -0.0124(6) -0.0088(6) 0.0016(5)
C23 0.0176(7) 0.0180(6) 0.0255(7) -0.0116(5) -0.0078(5) 0.0042(5)

loop_
_atom_type_symbol
_atom_type_description
_atom_type_scat_dispersion_real
_atom_type_scat_dispersion_imag
_atom_type_scat_source
C C 0.0033 0.0016 'International Tables Vol C Tables 4.2.6.8 and 6.1.1.4'
H H 0.0000 0.0000 'International Tables Vol C Tables 4.2.6.8 and 6.1.1.4'
N N 0.0061 0.0033 'International Tables Vol C Tables 4.2.6.8 and 6.1.1.4'
O O 0.0106 0.0060 'International Tables Vol C Tables 4.2.6.8 and 6.1.1.4'

loop_
_geom_angle_atom_site_label_1
_geom_angle_atom_site_label_2
_geom_angle_atom_site_label_3
_geom_angle
_geom_angle_site_symmetry_3
C6 N1 C3 109.32(10) .
C6 N1 C8 125.39(11) .
C3 N1 C8 124.92(11) .
C7 N2 N3 119.46(11) .
N2 N3 C18 116.64(10) .
N2 N3 C12 121.28(10) .
C18 N3 C12 120.90(10) .
O1 C1 C2 133.40(12) .
O1 C1 C2 136.48(12) 2_575
C2 C1 C2 90.12(10) 2_575
C3 C2 C1 128.65(12) .
C3 C2 C1 141.46(12) 2_575
C1 C2 C1 89.88(10) 2_575
N1 C3 C2 126.92(11) .
N1 C3 C4 106.65(11) .
C2 C3 C4 126.41(12) .
C5 C4 C3 108.20(11) .
C4 C5 C6 107.74(11) .
N1 C6 C5 108.07(11) .
N1 C6 C7 123.17(11) .
C5 C6 C7 128.67(12) .
N2 C7 C6 117.28(11) .
N1 C8 C9 112.09(10) .
C10 C9 C8 112.89(11) .
C11 C10 C9 112.71(12) .
C17 C12 C13 120.49(11) .
C17 C12 N3 120.73(11) .
C13 C12 N3 118.78(12) .
C14 C13 C12 119.82(12) .
C15 C14 C13 119.86(12) .
C16 C15 C14 119.87(12) .
C15 C16 C17 120.66(12) .
C12 C17 C16 119.27(12) .
C23 C18 C19 119.29(12) .
C23 C18 N3 121.41(11) .
C19 C18 N3 119.30(11) .
C20 C19 C18 120.02(12) .
C21 C20 C19 120.95(13) .
C20 C21 C22 118.74(12) .
C23 C22 C21 121.27(12) .
C22 C23 C18 119.71(12) .

loop_
_geom_bond_atom_site_label_1
_geom_bond_atom_site_label_2
_geom_bond_distance
_geom_bond_site_symmetry_2
O1 C1 1.2259(15) .
N1 C6 1.3645(16) .
N1 C3 1.3895(16) .
N1 C8 1.4654(15) .
N2 C7 1.2963(17) .
N2 N3 1.3578(15) .
N3 C18 1.4099(16) .
N3 C12 1.4454(15) .
C1 C2 1.4737(17) .
C1 C2 1.4765(17) 2_575
C2 C3 1.3930(18) .
C2 C1 1.4765(17) 2_575
C3 C4 1.4169(17) .
C4 C5 1.3748(19) .
C5 C6 1.4085(18) .
C6 C7 1.4414(18) .
C8 C9 1.5275(17) .
C9 C10 1.5264(18) .
C10 C11 1.521(2) .
C12 C17 1.3828(18) .
C12 C13 1.3914(18) .
C13 C14 1.3868(18) .
C14 C15 1.3861(19) .
C15 C16 1.3854(18) .
C16 C17 1.3862(18) .
C18 C23 1.3936(17) .
C18 C19 1.3958(18) .
C19 C20 1.3858(18) .
C20 C21 1.3833(19) .
C21 C22 1.3867(19) .
C22 C23 1.3852(18) .
